data_2225300
loop_
_publ_author_name
'Hemamalini, Madhukar'
'Fun, Hoong-Kun'

_publ_section_title
;
 2-Amino-5-bromopyridinium hydrogen succinate
;
_journal_coeditor_code IS2526
_journal_issue 3
_journal_name_full 'Acta Crystallographica Section E'
_journal_page_first o689
_journal_page_last o690
_journal_paper_doi 10.1107/S1600536810006495
_journal_volume 66
_journal_year 2010
_chemical_formula_iupac 'C5 H6 N2 Br +, C4 H5 O4 -'
_chemical_formula_moiety 'C5 H6 N2 Br +, C4 H5 O4 -'
_chemical_formula_sum 'C9 H11 Br N2 O4'
_chemical_formula_weight 291.11
_chemical_name_systematic
;
2-Amino-5-bromopyridinium hydrogen succinate
;
_space_group_IT_number 19
_symmetry_cell_setting orthorhombic
_symmetry_space_group_name_Hall 'P 2ac 2ab'
_symmetry_space_group_name_H-M 'P 21 21 21'
_atom_sites_solution_hydrogens geom
_atom_sites_solution_primary direct
_atom_sites_solution_secondary difmap
_audit_creation_method SHELXL-97
_cell_angle_alpha 90.00
_cell_angle_beta 90.00
_cell_angle_gamma 90.00
_cell_formula_units_Z 4
_cell_length_a 5.3275(2)
_cell_length_b 13.6226(5)
_cell_length_c 15.1687(5)
_cell_measurement_reflns_used 4688
_cell_measurement_temperature 296
_cell_measurement_theta_max 26.68
_cell_measurement_theta_min 2.99
_cell_volume 1100.86(7)
_computing_cell_refinement '<i>SAINT</i> (Bruker, 2009)'
_computing_data_collection '<i>APEX2</i> (Bruker, 2009)'
_computing_data_reduction '<i>SAINT</i> (Bruker, 2009)'
_computing_molecular_graphics '<i>SHELXTL</i> (Sheldrick, 2008)'
_computing_publication_material '<i>SHELXTL</i> (Sheldrick, 2008) and <i>PLATON</i> (Spek, 2009)'
_computing_structure_refinement '<i>SHELXL97</i> (Sheldrick, 2008)'
_computing_structure_solution '<i>SHELXS97</i> (Sheldrick, 2008)'
_diffrn_ambient_temperature 296
_diffrn_measured_fraction_theta_full 0.996
_diffrn_measured_fraction_theta_max 0.996
_diffrn_measurement_device_type
;
Bruker SMART APEXII CCD area-detector diffractometer
;
_diffrn_measurement_method '\f and \w scans'
_diffrn_radiation_monochromator graphite
_diffrn_radiation_source 'fine-focus sealed tube'
_diffrn_radiation_type MoK\a
_diffrn_radiation_wavelength 0.71073
_diffrn_reflns_av_R_equivalents 0.0294
_diffrn_reflns_av_sigmaI/netI 0.0384
_diffrn_reflns_limit_h_max 6
_diffrn_reflns_limit_h_min -6
_diffrn_reflns_limit_k_max 16
_diffrn_reflns_limit_k_min -17
_diffrn_reflns_limit_l_max 18
_diffrn_reflns_limit_l_min -19
_diffrn_reflns_number 10042
_diffrn_reflns_theta_full 27.49
_diffrn_reflns_theta_max 27.49
_diffrn_reflns_theta_min 2.01
_diffrn_standards_number 0
_exptl_absorpt_coefficient_mu 3.735
_exptl_absorpt_correction_T_max 0.6504
_exptl_absorpt_correction_T_min 0.1545
_exptl_absorpt_correction_type multi-scan
_exptl_absorpt_process_details '(<i>SADABS</i>; Bruker, 2009)'
_exptl_crystal_colour yellow
_exptl_crystal_density_diffrn 1.756
_exptl_crystal_density_method 'not measured'
_exptl_crystal_description needle
_exptl_crystal_F_000 584
_exptl_crystal_size_max 0.80
_exptl_crystal_size_mid 0.15
_exptl_crystal_size_min 0.13
_refine_diff_density_max 0.209
_refine_diff_density_min -0.311
_refine_ls_abs_structure_details 'Flack (1983), 995 Friedel pairs'
_refine_ls_abs_structure_Flack 0.013(8)
_refine_ls_extinction_method none
_refine_ls_goodness_of_fit_ref 0.991
_refine_ls_hydrogen_treatment mixed
_refine_ls_matrix_type full
_refine_ls_number_parameters 150
_refine_ls_number_reflns 2472
_refine_ls_number_restraints 0
_refine_ls_restrained_S_all 0.991
_refine_ls_R_factor_all 0.0333
_refine_ls_R_factor_gt 0.0250
_refine_ls_shift/su_max 0.002
_refine_ls_shift/su_mean 0.000
_refine_ls_structure_factor_coef Fsqd
_refine_ls_weighting_details 'calc w=1/[\s^2^(Fo^2^)+(0.0248P)^2^+0.0000P] where P=(Fo^2^+2Fc^2^)/3'
_refine_ls_weighting_scheme calc
_refine_ls_wR_factor_gt 0.0544
_refine_ls_wR_factor_ref 0.0570
_reflns_number_gt 2138
_reflns_number_total 2472
_reflns_threshold_expression I>2s(I)
_cod_data_source_file is2526.cif
_cod_data_source_block I
_cod_depositor_comments
;
The following automatic conversions were performed:
'_symmetry_cell_setting' value 'Orthorhombic' changed to 'orthorhombic'
according to '/home/saulius/struct/CIF-dictionaries/cif_core.dic'
dictionary named 'cif_core.dic' version 2.4.1 from 2010-06-29.

Automatic conversion script
Id: cif_fix_enum 1527 2010-12-29 10:47:43Z saulius 

The following automatic conversions were performed:

'_symmetry_cell_setting' value 'Orthorhombic' changed to
'orthorhombic' according to
/home/saulius/struct/CIF-dictionaries/cif_core.dic dictionary named
'cif_core.dic' version 2.4.1 from 2010-06-29.

Automatic conversion script
Id: cif_fix_values 1715 2011-07-08 13:25:40Z adriana 
;
_cod_database_code 2225300
_cod_database_fobs_code 2225300

loop_
_symmetry_equiv_pos_as_xyz
'x, y, z'
'-x+1/2, -y, z+1/2'
'-x, y+1/2, -z+1/2'
'x+1/2, -y+1/2, -z'

loop_
_atom_site_type_symbol
_atom_site_label
_atom_site_fract_x
_atom_site_fract_y
_atom_site_fract_z
_atom_site_U_iso_or_equiv
_atom_site_adp_type
_atom_site_calc_flag
_atom_site_refinement_flags
_atom_site_occupancy
_atom_site_disorder_assembly
_atom_site_disorder_group
O O1 0.0791(3) 0.66915(12) 0.38303(10) 0.0490(4) Uani d . 1 . .
O O2 0.2588(3) 0.53970(10) 0.32236(11) 0.0441(4) Uani d . 1 . .
O O3 0.0528(4) 0.80559(14) 0.20813(14) 0.0633(6) Uani d . 1 . .
O O4 -0.3210(4) 0.86482(12) 0.24424(12) 0.0561(5) Uani d . 1 . .
H H4 -0.2572 0.9169 0.2290 0.084 Uiso calc R 1 . .
C C6 0.0954(4) 0.60694(15) 0.32351(14) 0.0341(5) Uani d . 1 . .
C C7 -0.0907(5) 0.61018(17) 0.24855(15) 0.0450(6) Uani d . 1 . .
H H7A -0.1850 0.5493 0.2485 0.054 Uiso calc R 1 . .
H H7B 0.0017 0.6134 0.1935 0.054 Uiso calc R 1 . .
C C8 -0.2747(5) 0.69486(17) 0.25115(16) 0.0437(6) Uani d . 1 . .
H H8A -0.4068 0.6826 0.2085 0.052 Uiso calc R 1 . .
H H8B -0.3515 0.6971 0.3091 0.052 Uiso calc R 1 . .
C C9 -0.1593(5) 0.79274(16) 0.23193(13) 0.0377(5) Uani d . 1 . .
Br Br1 1.17196(5) 0.336238(18) 0.513704(18) 0.05230(10) Uani d . 1 . .
N N1 0.6002(4) 0.52635(13) 0.45518(13) 0.0345(4) Uani d . 1 . .
N N2 0.4388(4) 0.66737(14) 0.51595(13) 0.0459(5) Uani d . 1 . .
H H2A 0.3300 0.6690 0.4741 0.055 Uiso calc R 1 . .
H H2B 0.4388 0.7123 0.5558 0.055 Uiso calc R 1 . .
C C1 0.7639(4) 0.45042(15) 0.45213(15) 0.0377(5) Uani d . 1 . .
H H1 0.7547 0.4047 0.4067 0.045 Uiso calc R 1 . .
C C2 0.9404(4) 0.44144(16) 0.51537(15) 0.0380(5) Uani d . 1 . .
C C3 0.9540(5) 0.51139(18) 0.58345(16) 0.0414(6) Uani d . 1 . .
H H3 1.0756 0.5056 0.6271 0.050 Uiso calc R 1 . .
C C4 0.7899(5) 0.58693(16) 0.58521(14) 0.0405(5) Uani d . 1 . .
H H4A 0.7984 0.6332 0.6302 0.049 Uiso calc R 1 . .
C C5 0.6060(4) 0.59588(15) 0.51909(14) 0.0343(5) Uani d . 1 . .
H H1N1 0.482(5) 0.5320(17) 0.4180(16) 0.047(7) Uiso d . 1 . .

loop_
_atom_site_aniso_label
_atom_site_aniso_U_11
_atom_site_aniso_U_22
_atom_site_aniso_U_33
_atom_site_aniso_U_12
_atom_site_aniso_U_13
_atom_site_aniso_U_23
O1 0.0616(11) 0.0425(9) 0.0428(8) 0.0111(9) -0.0104(8) -0.0157(8)
O2 0.0495(10) 0.0309(8) 0.0520(9) 0.0067(7) -0.0090(8) -0.0090(7)
O3 0.0470(12) 0.0576(12) 0.0852(14) -0.0024(9) 0.0118(11) 0.0229(10)
O4 0.0603(11) 0.0347(9) 0.0733(12) 0.0024(10) 0.0199(11) 0.0111(8)
C6 0.0412(13) 0.0265(10) 0.0347(11) -0.0057(9) 0.0013(9) -0.0001(9)
C7 0.0572(17) 0.0345(12) 0.0432(13) -0.0017(11) -0.0075(12) -0.0049(10)
C8 0.0426(15) 0.0392(12) 0.0493(13) -0.0033(10) -0.0088(11) 0.0050(10)
C9 0.0418(13) 0.0385(12) 0.0330(10) -0.0026(12) -0.0029(12) 0.0039(9)
Br1 0.04413(14) 0.04024(13) 0.07255(17) 0.00556(11) -0.00191(13) 0.00411(12)
N1 0.0360(11) 0.0308(10) 0.0367(10) -0.0035(8) -0.0032(9) -0.0029(8)
N2 0.0480(11) 0.0377(10) 0.0520(10) 0.0049(9) -0.0099(10) -0.0151(10)
C1 0.0415(13) 0.0291(11) 0.0426(11) -0.0051(10) 0.0030(10) -0.0034(9)
C2 0.0364(12) 0.0334(11) 0.0442(11) -0.0016(9) 0.0024(11) 0.0036(10)
C3 0.0397(13) 0.0436(13) 0.0410(12) -0.0064(12) -0.0046(11) 0.0035(11)
C4 0.0443(14) 0.0411(12) 0.0362(11) -0.0048(12) -0.0015(11) -0.0057(10)
C5 0.0355(11) 0.0303(10) 0.0370(10) -0.0069(9) 0.0046(10) -0.0002(9)

loop_
_atom_type_symbol
_atom_type_description
_atom_type_scat_dispersion_real
_atom_type_scat_dispersion_imag
_atom_type_scat_source
C C 0.0033 0.0016 'International Tables Vol C Tables 4.2.6.8 and 6.1.1.4'
H H 0.0000 0.0000 'International Tables Vol C Tables 4.2.6.8 and 6.1.1.4'
N N 0.0061 0.0033 'International Tables Vol C Tables 4.2.6.8 and 6.1.1.4'
O O 0.0106 0.0060 'International Tables Vol C Tables 4.2.6.8 and 6.1.1.4'
Br Br -0.2901 2.4595 'International Tables Vol C Tables 4.2.6.8 and 6.1.1.4'

loop_
_geom_angle_atom_site_label_1
_geom_angle_atom_site_label_2
_geom_angle_atom_site_label_3
_geom_angle_site_symmetry_1
_geom_angle_site_symmetry_3
_geom_angle
_geom_angle_publ_flag
C9 O4 H4 . . 109.5 ?
O1 C6 O2 . . 123.6(2) ?
O1 C6 C7 . . 118.8(2) ?
O2 C6 C7 . . 117.60(18) ?
C6 C7 C8 . . 115.32(18) ?
C6 C7 H7A . . 108.4 ?
C8 C7 H7A . . 108.4 ?
C6 C7 H7B . . 108.4 ?
C8 C7 H7B . . 108.4 ?
H7A C7 H7B . . 107.5 ?
C9 C8 C7 . . 114.1(2) ?
C9 C8 H8A . . 108.7 ?
C7 C8 H8A . . 108.7 ?
C9 C8 H8B . . 108.7 ?
C7 C8 H8B . . 108.7 ?
H8A C8 H8B . . 107.6 ?
O3 C9 O4 . . 123.3(2) ?
O3 C9 C8 . . 125.1(2) ?
O4 C9 C8 . . 111.5(2) ?
C1 N1 C5 . . 122.9(2) ?
C1 N1 H1N1 . . 121.6(17) ?
C5 N1 H1N1 . . 115.4(17) ?
C5 N2 H2A . . 120.0 ?
C5 N2 H2B . . 120.0 ?
H2A N2 H2B . . 120.0 ?
C2 C1 N1 . . 119.6(2) ?
C2 C1 H1 . . 120.2 ?
N1 C1 H1 . . 120.2 ?
C1 C2 C3 . . 119.8(2) ?
C1 C2 Br1 . . 120.93(17) ?
C3 C2 Br1 . . 119.31(18) ?
C4 C3 C2 . . 119.8(2) ?
C4 C3 H3 . . 120.1 ?
C2 C3 H3 . . 120.1 ?
C3 C4 C5 . . 120.2(2) ?
C3 C4 H4A . . 119.9 ?
C5 C4 H4A . . 119.9 ?
N2 C5 N1 . . 118.3(2) ?
N2 C5 C4 . . 123.99(19) ?
N1 C5 C4 . . 117.7(2) ?

loop_
_geom_bond_atom_site_label_1
_geom_bond_atom_site_label_2
_geom_bond_site_symmetry_2
_geom_bond_distance
_geom_bond_publ_flag
O1 C6 . 1.241(2) ?
O2 C6 . 1.264(3) ?
O3 C9 . 1.199(3) ?
O4 C9 . 1.319(3) ?
O4 H4 . 0.8200 ?
C6 C7 . 1.509(3) ?
C7 C8 . 1.514(3) ?
C7 H7A . 0.9700 ?
C7 H7B . 0.9700 ?
C8 C9 . 1.497(3) ?
C8 H8A . 0.9700 ?
C8 H8B . 0.9700 ?
Br1 C2 . 1.891(2) ?
N1 C1 . 1.354(3) ?
N1 C5 . 1.356(3) ?
N1 H1N1 . 0.85(3) ?
N2 C5 . 1.321(3) ?
N2 H2A . 0.8600 ?
N2 H2B . 0.8600 ?
C1 C2 . 1.349(3) ?
C1 H1 . 0.9300 ?
C2 C3 . 1.407(3) ?
C3 C4 . 1.351(3) ?
C3 H3 . 0.9300 ?
C4 C5 . 1.407(3) ?
C4 H4A . 0.9300 ?

loop_
_geom_hbond_atom_site_label_D
_geom_hbond_atom_site_label_H
_geom_hbond_atom_site_label_A
_geom_hbond_site_symmetry_A
_geom_hbond_distance_DH
_geom_hbond_distance_HA
_geom_hbond_distance_DA
_geom_hbond_angle_DHA
_geom_hbond_publ_flag
N1 H1N1 O2 . 0.85(3) 1.88(3) 2.720(3) 171(3) yes
N2 H2A O1 . 0.8600 1.9200 2.782(3) 178.00 yes
N2 H2B O1 4_566 0.8600 2.0100 2.805(3) 154.00 yes
O4 H4 O2 3 0.8200 1.8500 2.609(2) 154.00 yes
C1 H1 O3 3_645 0.9300 2.4300 3.280(3) 152.00 yes

loop_
_geom_torsion_atom_site_label_1
_geom_torsion_atom_site_label_2
_geom_torsion_atom_site_label_3
_geom_torsion_atom_site_label_4
_geom_torsion_site_symmetry_1
_geom_torsion_site_symmetry_2
_geom_torsion_site_symmetry_3
_geom_torsion_site_symmetry_4
_geom_torsion
_geom_torsion_publ_flag
O1 C6 C7 C8 . . . . 3.3(3) ?
O2 C6 C7 C8 . . . . -177.4(2) ?
C6 C7 C8 C9 . . . . 70.8(3) ?
C7 C8 C9 O3 . . . . 6.8(3) ?
C7 C8 C9 O4 . . . . -173.26(18) ?
C5 N1 C1 C2 . . . . 0.8(3) ?
N1 C1 C2 C3 . . . . -0.5(3) ?
N1 C1 C2 Br1 . . . . 179.82(16) ?
C1 C2 C3 C4 . . . . 0.2(3) ?
Br1 C2 C3 C4 . . . . 179.88(18) ?
C2 C3 C4 C5 . . . . -0.1(3) ?
C1 N1 C5 N2 . . . . 179.6(2) ?
C1 N1 C5 C4 . . . . -0.7(3) ?
C3 C4 C5 N2 . . . . -180.0(2) ?
C3 C4 C5 N1 . . . . 0.4(3) ?

loop_
_cod_related_entry_id
_cod_related_entry_database
_cod_related_entry_code
1 ChemSpider 30656024
